data_2012803
loop_
_publ_author_name
'Srivatsan, S. G.'
'Verma, Sandeep'
'Parvez, Masood'

_publ_section_title
;
 4-Vinylbenzyl analogs of adenine and uracil: reactive monomers for
 nucleobase polymeric resins
;
_journal_issue 7
_journal_name_full 'Acta Crystallographica Section C'
_journal_page_first o378
_journal_page_last o380
_journal_paper_doi 10.1107/S0108270102007515
_journal_volume 58
_journal_year 2002
_chemical_formula_iupac 'C14 H13 N5'
_chemical_formula_moiety 'C14 H13 N5'
_chemical_formula_sum 'C14 H13 N5'
_chemical_formula_weight 251.29
_chemical_name_common 9-(4-vinylbenzyl)adenine
_chemical_name_systematic 9-(4-vinylbenzyl)adenine
_space_group_IT_number 19
_symmetry_cell_setting orthorhombic
_symmetry_space_group_name_Hall 'P 2ac 2ab'
_symmetry_space_group_name_H-M 'P 21 21 21'
_atom_sites_solution_hydrogens geom
_atom_sites_solution_primary direct
_atom_sites_solution_secondary difmap
_cell_angle_alpha 90.00
_cell_angle_beta 90.00
_cell_angle_gamma 90.00
_cell_formula_units_Z 4
_cell_length_a 5.28850(10)
_cell_length_b 8.1643(2)
_cell_length_c 28.8446(5)
_cell_measurement_reflns_used 9411
_cell_measurement_temperature 170(2)
_cell_measurement_theta_max 30.5
_cell_measurement_theta_min 1.0
_cell_volume 1245.42(4)
_computing_cell_refinement 'HKL DENZO (Otwinowski & Minor, 1997)'
_computing_data_collection 'COLLECT (Hooft, 1998)'
_computing_data_reduction 'SCALEPACK (Otwinowski & Minor, 1997)'
_computing_molecular_graphics 'ORTEPII (Johnson, 1976)'
_computing_publication_material SHELXL97
_computing_structure_refinement 'SHELXL97 (Sheldrick, 1997)'
_computing_structure_solution 'SAPI91 (Fan, 1991)'
_diffrn_ambient_temperature 170(2)
_diffrn_measured_fraction_theta_full 0.985
_diffrn_measured_fraction_theta_max 0.985
_diffrn_measurement_device_type 'Nonius KappaCCD'
_diffrn_measurement_method '\w and \f'
_diffrn_radiation_monochromator graphite
_diffrn_radiation_source 'fine-focus sealed tube'
_diffrn_radiation_type MoK\a
_diffrn_radiation_wavelength 0.71073
_diffrn_reflns_av_R_equivalents 0.052
_diffrn_reflns_av_sigmaI/netI 0.039
_diffrn_reflns_limit_h_max 7
_diffrn_reflns_limit_h_min -6
_diffrn_reflns_limit_k_max 11
_diffrn_reflns_limit_k_min -11
_diffrn_reflns_limit_l_max 41
_diffrn_reflns_limit_l_min -40
_diffrn_reflns_number 9411
_diffrn_reflns_theta_full 30.5
_diffrn_reflns_theta_max 30.5
_diffrn_reflns_theta_min 3.7
_diffrn_standards_decay_% <0.1
_exptl_absorpt_coefficient_mu 0.086
_exptl_absorpt_correction_T_max 0.983
_exptl_absorpt_correction_T_min 0.979
_exptl_absorpt_correction_type multi-scan
_exptl_absorpt_process_details '(SORTAV: Blessing, 1995, 1997)'
_exptl_crystal_colour colourless
_exptl_crystal_density_diffrn 1.340
_exptl_crystal_density_meas ?
_exptl_crystal_density_method 'not measured'
_exptl_crystal_description block
_exptl_crystal_F_000 528
_exptl_crystal_size_max 0.25
_exptl_crystal_size_mid 0.22
_exptl_crystal_size_min 0.20
_refine_diff_density_max 0.27
_refine_diff_density_min -0.22
_refine_ls_extinction_method none
_refine_ls_goodness_of_fit_ref 1.04
_refine_ls_hydrogen_treatment constr
_refine_ls_matrix_type full
_refine_ls_number_parameters 178
_refine_ls_number_reflns 2201
_refine_ls_number_restraints 0
_refine_ls_restrained_S_all 1.04
_refine_ls_R_factor_all 0.046
_refine_ls_R_factor_gt 0.039
_refine_ls_shift/su_max <0.001
_refine_ls_shift/su_mean 0.00
_refine_ls_structure_factor_coef Fsqd
_refine_ls_weighting_details 'calc w = 1/[\s^2^(Fo^2^)+(0.0774P)^2^+0.0463P] where P = (Fo^2^+2Fc^2^)/3'
_refine_ls_weighting_scheme calc
_refine_ls_wR_factor_gt 0.106
_refine_ls_wR_factor_ref 0.111
_reflns_number_gt 1988
_reflns_number_total 2201
_reflns_threshold_expression I>2\s(I)
_cod_data_source_file fr1366.cif
_cod_data_source_block I
_cod_depositor_comments
;
The following automatic conversions were performed:
'_symmetry_cell_setting' value 'Orthorhombic' changed to 'orthorhombic'
according to '/home/saulius/struct/CIF-dictionaries/cif_core.dic'
dictionary named 'cif_core.dic' version 2.4.1 from 2010-06-29.

Automatic conversion script
Id: cif_fix_enum 1527 2010-12-29 10:47:43Z saulius 

The following automatic conversions were performed:

'_symmetry_cell_setting' value 'Orthorhombic' changed to
'orthorhombic' according to
/home/saulius/struct/CIF-dictionaries/cif_core.dic dictionary named
'cif_core.dic' version 2.4.1 from 2010-06-29.

Automatic conversion script
Id: cif_fix_values 1715 2011-07-08 13:25:40Z adriana 

The following automatic conversions were performed:

'_exptl_crystal_density_meas' value 'not measured' was changed to '?'
- the value is perceived as not measured.

Automatic conversion script
Id: cif_fix_values 3008 2015-01-20 13:52:24Z robertas 
;
_cod_database_code 2012803
_cod_database_fobs_code 2012803

loop_
_symmetry_equiv_pos_as_xyz
'x, y, z'
'-x+1/2, -y, z+1/2'
'x+1/2, -y+1/2, -z'
'-x, y+1/2, -z+1/2'

loop_
_atom_site_label
_atom_site_fract_x
_atom_site_fract_y
_atom_site_fract_z
_atom_site_U_iso_or_equiv
_atom_site_adp_type
_atom_site_calc_flag
_atom_site_refinement_flags
_atom_site_occupancy
_atom_site_disorder_assembly
_atom_site_disorder_group
_atom_site_type_symbol
N1 0.7308(3) 0.35469(15) 0.22489(4) 0.0294(3) Uani d . 1 . . N
C2 0.5350(3) 0.39463(18) 0.19748(5) 0.0317(3) Uani d . 1 . . C
H2 0.4912 0.5075 0.1973 0.038 Uiso calc R 1 . . H
N3 0.3936(3) 0.29980(16) 0.17058(4) 0.0321(3) Uani d . 1 . . N
C4 0.4712(3) 0.14274(17) 0.17367(5) 0.0266(3) Uani d . 1 . . C
C5 0.6706(3) 0.08190(17) 0.20015(4) 0.0254(3) Uani d . 1 . . C
C6 0.8046(3) 0.19602(17) 0.22750(4) 0.0260(3) Uani d . 1 . . C
N7 0.6933(3) -0.08633(15) 0.19380(4) 0.0286(3) Uani d . 1 . . N
C8 0.5115(3) -0.12184(18) 0.16470(5) 0.0298(3) Uani d . 1 . . C
H8 0.4802 -0.2299 0.1539 0.036 Uiso calc R 1 . . H
N9 0.3706(3) 0.00982(15) 0.15116(4) 0.0293(3) Uani d . 1 . . N
C10 0.1710(3) 0.0130(2) 0.11618(5) 0.0320(3) Uani d . 1 . . C
H10A 0.0679 0.1131 0.1205 0.038 Uiso calc R 1 . . H
H10B 0.0590 -0.0828 0.1207 0.038 Uiso calc R 1 . . H
C11 0.2737(3) 0.01014(18) 0.06718(5) 0.0263(3) Uani d . 1 . . C
C12 0.4913(3) 0.0964(2) 0.05489(5) 0.0303(3) Uani d . 1 . . C
H12 0.5830 0.1550 0.0779 0.036 Uiso calc R 1 . . H
C13 0.1441(3) -0.0759(2) 0.03292(5) 0.0305(3) Uani d . 1 . . C
H13 -0.0022 -0.1373 0.0409 0.037 Uiso calc R 1 . . H
C14 0.5745(3) 0.0972(2) 0.00921(5) 0.0313(3) Uani d . 1 . . C
H14 0.7241 0.1555 0.0015 0.038 Uiso calc R 1 . . H
C15 0.2262(3) -0.0730(2) -0.01278(5) 0.0321(3) Uani d . 1 . . C
H15 0.1338 -0.1311 -0.0358 0.038 Uiso calc R 1 . . H
C16 0.4433(3) 0.01417(18) -0.02551(5) 0.0286(3) Uani d . 1 . . C
C17 0.5366(3) 0.0235(2) -0.07373(5) 0.0361(4) Uani d . 1 . . C
H17 0.6945 0.0767 -0.0781 0.043 Uiso calc R 1 . . H
C18 0.4268(5) -0.0329(3) -0.11093(6) 0.0618(6) Uani d . 1 . . C
H18A 0.2685 -0.0872 -0.1086 0.074 Uiso calc R 1 . . H
H18B 0.5052 -0.0196 -0.1403 0.074 Uiso calc R 1 . . H
N19 0.9936(3) 0.15772(16) 0.25591(5) 0.0318(3) Uani d . 1 . . N
H19A 1.091(4) 0.245(2) 0.2703(7) 0.038 Uiso d . 1 . . H
H19B 1.058(4) 0.048(3) 0.2561(7) 0.038 Uiso d . 1 . . H

loop_
_atom_site_aniso_label
_atom_site_aniso_U_11
_atom_site_aniso_U_22
_atom_site_aniso_U_33
_atom_site_aniso_U_12
_atom_site_aniso_U_13
_atom_site_aniso_U_23
N1 0.0368(7) 0.0221(5) 0.0292(6) 0.0017(5) 0.0005(5) 0.0010(4)
C2 0.0400(8) 0.0242(6) 0.0309(7) 0.0046(6) 0.0015(6) 0.0028(5)
N3 0.0373(7) 0.0287(6) 0.0303(6) 0.0053(6) -0.0005(5) 0.0024(5)
C4 0.0303(7) 0.0281(6) 0.0215(5) 0.0013(6) 0.0026(5) 0.0008(5)
C5 0.0309(7) 0.0229(6) 0.0222(5) 0.0003(6) 0.0020(5) 0.0015(5)
C6 0.0314(7) 0.0238(6) 0.0227(6) -0.0010(6) 0.0030(5) 0.0022(5)
N7 0.0353(6) 0.0228(5) 0.0276(5) -0.0004(5) 0.0001(5) 0.0007(4)
C8 0.0370(8) 0.0254(6) 0.0271(6) -0.0017(6) 0.0010(6) 0.0005(5)
N9 0.0324(6) 0.0301(6) 0.0255(5) 0.0001(6) -0.0015(5) 0.0008(5)
C10 0.0262(6) 0.0421(8) 0.0279(6) -0.0024(7) -0.0009(5) 0.0003(6)
C11 0.0243(6) 0.0278(6) 0.0268(6) 0.0008(6) -0.0011(5) 0.0013(5)
C12 0.0262(6) 0.0351(7) 0.0296(6) -0.0051(6) -0.0030(5) -0.0009(6)
C13 0.0269(7) 0.0314(7) 0.0331(7) -0.0037(6) -0.0012(6) -0.0013(6)
C14 0.0257(7) 0.0345(7) 0.0336(7) -0.0030(6) 0.0007(5) 0.0018(6)
C15 0.0323(7) 0.0333(7) 0.0307(7) -0.0020(7) -0.0042(6) -0.0048(6)
C16 0.0298(7) 0.0283(7) 0.0277(6) 0.0041(6) -0.0002(5) -0.0011(5)
C17 0.0379(8) 0.0387(8) 0.0318(7) 0.0019(7) 0.0044(6) 0.0009(6)
C18 0.0686(14) 0.0886(17) 0.0283(7) -0.0208(14) -0.0002(8) 0.0012(9)
N19 0.0392(7) 0.0222(5) 0.0340(6) -0.0012(6) -0.0083(6) -0.0006(5)

loop_
_atom_type_symbol
_atom_type_description
_atom_type_scat_dispersion_real
_atom_type_scat_dispersion_imag
_atom_type_scat_source
C C 0.0033 0.0000 'International Tables Vol C Tables 4.2.6.8 and 6.1.1.4'
H H 0.0000 0.0000 'International Tables Vol C Tables 4.2.6.8 and 6.1.1.4'
N N 0.0061 0.0000 'International Tables Vol C Tables 4.2.6.8 and 6.1.1.4'

loop_
_geom_angle_atom_site_label_1
_geom_angle_atom_site_label_2
_geom_angle_atom_site_label_3
_geom_angle
_geom_angle_publ_flag
C2 N1 C6 119.13(13) y
N3 C2 N1 129.58(14) n
N3 C2 H2 115.2 n
N1 C2 H2 115.2 n
C2 N3 C4 110.13(13) y
N3 C4 N9 127.04(14) n
N3 C4 C5 127.25(14) n
N9 C4 C5 105.71(12) n
N7 C5 C4 110.20(13) n
N7 C5 C6 133.00(14) n
C4 C5 C6 116.80(13) n
N19 C6 N1 118.39(13) n
N19 C6 C5 124.51(13) n
N1 C6 C5 117.09(13) n
C8 N7 C5 103.86(13) y
N7 C8 N9 114.21(13) n
N7 C8 H8 122.9 n
N9 C8 H8 122.9 n
C8 N9 C4 106.02(12) y
C8 N9 C10 127.31(13) y
C4 N9 C10 126.38(13) y
N9 C10 C11 112.66(12) n
N9 C10 H10A 109.1 n
C11 C10 H10A 109.1 n
N9 C10 H10B 109.1 n
C11 C10 H10B 109.1 n
H10A C10 H10B 107.8 n
C13 C11 C12 118.71(13) n
C13 C11 C10 119.57(13) n
C12 C11 C10 121.68(13) n
C14 C12 C11 120.28(14) n
C14 C12 H12 119.9 n
C11 C12 H12 119.9 n
C15 C13 C11 120.74(14) n
C15 C13 H13 119.6 n
C11 C13 H13 119.6 n
C12 C14 C16 121.45(14) n
C12 C14 H14 119.3 n
C16 C14 H14 119.3 n
C13 C15 C16 120.96(14) n
C13 C15 H15 119.5 n
C16 C15 H15 119.5 n
C14 C16 C15 117.84(13) n
C14 C16 C17 119.00(14) n
C15 C16 C17 123.16(14) n
C18 C17 C16 127.42(18) n
C18 C17 H17 116.3 n
C16 C17 H17 116.3 n
C17 C18 H18A 120.0 n
C17 C18 H18B 120.0 n
H18A C18 H18B 120.0 n
C6 N19 H19A 119.3(12) n
C6 N19 H19B 119.4(12) n
H19A N19 H19B 119.6(17) n

loop_
_geom_bond_atom_site_label_1
_geom_bond_atom_site_label_2
_geom_bond_site_symmetry_2
_geom_bond_distance
_geom_bond_publ_flag
N1 C2 . 1.343(2) y
N1 C6 . 1.3550(17) y
C2 N3 . 1.327(2) y
C2 H2 . 0.9500 n
N3 C4 . 1.3494(18) y
C4 N9 . 1.3720(19) y
C4 C5 . 1.393(2) n
C5 N7 . 1.3909(18) y
C5 C6 . 1.412(2) n
C6 N19 . 1.330(2) y
N7 C8 . 1.309(2) n
C8 N9 . 1.3648(19) y
C8 H8 . 0.9500 n
N9 C10 . 1.4608(19) y
C10 C11 . 1.5144(19) n
C10 H10A . 0.9900 n
C10 H10B . 0.9900 n
C11 C13 . 1.393(2) n
C11 C12 . 1.395(2) n
C12 C14 . 1.389(2) n
C12 H12 . 0.9500 n
C13 C15 . 1.388(2) n
C13 H13 . 0.9500 n
C14 C16 . 1.394(2) n
C14 H14 . 0.9500 n
C15 C16 . 1.400(2) n
C15 H15 . 0.9500 n
C16 C17 . 1.4777(19) n
C17 C18 . 1.304(3) y
C17 H17 . 0.9500 n
C18 H18A . 0.9500 n
C18 H18B . 0.9500 n
N19 H19A . 0.97(2) n
N19 H19B . 0.96(2) n

loop_
_geom_hbond_atom_site_label_D
_geom_hbond_atom_site_label_H
_geom_hbond_atom_site_label_A
_geom_hbond_site_symmetry_A
_geom_hbond_distance_DH
_geom_hbond_distance_HA
_geom_hbond_distance_DA
_geom_hbond_angle_DHA
N19 H19A N7 4_755 0.97(2) 2.07(2) 3.0351(19) 174(2)
N19 H19B N1 4_745 0.96(2) 2.01(2) 2.9242(19) 159(2)

loop_
_geom_torsion_atom_site_label_1
_geom_torsion_atom_site_label_2
_geom_torsion_atom_site_label_3
_geom_torsion_atom_site_label_4
_geom_torsion
_geom_torsion_publ_flag
C6 N1 C2 N3 -0.6(2) n
N1 C2 N3 C4 0.3(2) n
C2 N3 C4 N9 179.68(14) n
C2 N3 C4 C5 -0.7(2) n
N3 C4 C5 N7 -179.37(14) n
N9 C4 C5 N7 0.34(16) n
N3 C4 C5 C6 1.2(2) n
N9 C4 C5 C6 -179.11(12) n
C2 N1 C6 N19 -177.91(14) n
C2 N1 C6 C5 1.0(2) n
N7 C5 C6 N19 -1.7(3) n
C4 C5 C6 N19 177.58(14) n
N7 C5 C6 N1 179.45(14) n
C4 C5 C6 N1 -1.25(19) n
C4 C5 N7 C8 -0.34(16) n
C6 C5 N7 C8 178.99(16) n
C5 N7 C8 N9 0.21(17) n
N7 C8 N9 C4 -0.01(18) n
N7 C8 N9 C10 174.08(13) n
N3 C4 N9 C8 179.51(15) n
C5 C4 N9 C8 -0.20(16) n
N3 C4 N9 C10 5.4(2) n
C5 C4 N9 C10 -174.36(13) n
C8 N9 C10 C11 -76.27(19) n
C4 N9 C10 C11 96.67(17) n
N9 C10 C11 C13 143.69(14) n
N9 C10 C11 C12 -38.5(2) n
C13 C11 C12 C14 0.6(2) n
C10 C11 C12 C14 -177.18(14) n
C12 C11 C13 C15 -1.4(2) n
C10 C11 C13 C15 176.39(15) n
C11 C12 C14 C16 0.7(2) n
C11 C13 C15 C16 1.0(2) n
C12 C14 C16 C15 -1.2(2) n
C12 C14 C16 C17 178.14(15) n
C13 C15 C16 C14 0.3(2) n
C13 C15 C16 C17 -178.96(15) n
C14 C16 C17 C18 -173.2(2) n
C15 C16 C17 C18 6.1(3) n

loop_
_cod_related_entry_id
_cod_related_entry_database
_cod_related_entry_code
1 ChemSpider 10190106
